data_4104017
loop_
_publ_author_name
'Brenda A. Frazier'
'Peter T. Wolczanski'
'Emil B. Lobkovsky'
'Thomas R. Cundari'

_publ_section_title
;
 Unusual Electronic Features and Reactivity of the Dipyridylazaallyl
 Ligand: Characterizations of (smif)2M [M = Fe, Co, Co+, Ni; smif =
 {(2-py)CH}2N] and [(TMS)2NFe]2(smif)2
;
_journal_name_full 'Journal of the American Chemical Society'
_journal_page_first 3428
_journal_page_last 3429
_journal_paper_doi 10.1021/ja8089747
_journal_volume 131
_journal_year 2009
_chemical_formula_moiety 'C18 H28 Fe N4 Si2'
_chemical_formula_sum 'C18 H28 Fe N4 Si2'
_chemical_formula_weight 412.47
_chemical_name_systematic
;
 ?
;
_space_group_IT_number 2
_symmetry_cell_setting triclinic
_symmetry_space_group_name_Hall '-P 1'
_symmetry_space_group_name_H-M 'P -1'
_atom_sites_solution_hydrogens difmap
_atom_sites_solution_primary direct
_atom_sites_solution_secondary difmap
_audit_creation_method SHELXL-97
_cell_angle_alpha 72.491(3)
_cell_angle_beta 85.244(4)
_cell_angle_gamma 81.614(4)
_cell_formula_units_Z 2
_cell_length_a 8.0558(5)
_cell_length_b 10.8367(7)
_cell_length_c 14.3114(9)
_cell_measurement_reflns_used 6155
_cell_measurement_temperature 173(2)
_cell_measurement_theta_max 0.00
_cell_measurement_theta_min 0.00
_cell_volume 1177.73(13)
_computing_cell_refinement 'Bruker SAINT+'
_computing_data_collection 'Bruker APEX2'
_computing_data_reduction 'Bruker SAINT+'
_computing_molecular_graphics 'Bruker SHELXTL'
_computing_publication_material 'Bruker SHELXTL'
_computing_structure_refinement 'SHELXL-97 (Sheldrick, 1997)'
_computing_structure_solution 'SHELXS-97 (Sheldrick, 1990)'
_diffrn_ambient_temperature 173(2)
_diffrn_measured_fraction_theta_full 0.997
_diffrn_measured_fraction_theta_max 0.997
_diffrn_measurement_device_type 'Bruker X8 APEX II diffractometer'
_diffrn_measurement_method 'phi and omega scans'
_diffrn_radiation_monochromator graphite
_diffrn_radiation_source 'fine-focus sealed tube'
_diffrn_radiation_type MoK\a
_diffrn_radiation_wavelength 0.71073
_diffrn_reflns_av_R_equivalents 0.0488
_diffrn_reflns_av_sigmaI/netI 0.0466
_diffrn_reflns_limit_h_max 11
_diffrn_reflns_limit_h_min -11
_diffrn_reflns_limit_k_max 15
_diffrn_reflns_limit_k_min -15
_diffrn_reflns_limit_l_max 20
_diffrn_reflns_limit_l_min -20
_diffrn_reflns_number 32284
_diffrn_reflns_theta_full 30.69
_diffrn_reflns_theta_max 30.69
_diffrn_reflns_theta_min 2.11
_exptl_absorpt_coefficient_mu 0.749
_exptl_absorpt_correction_T_max 0.8959
_exptl_absorpt_correction_T_min 0.7537
_exptl_absorpt_correction_type multi-scan
_exptl_absorpt_process_details SADABS
_exptl_crystal_colour orange
_exptl_crystal_density_diffrn 1.163
_exptl_crystal_density_method 'not measured'
_exptl_crystal_description parallelpiped
_exptl_crystal_F_000 436
_exptl_crystal_size_max 0.40
_exptl_crystal_size_mid 0.20
_exptl_crystal_size_min 0.15
_platon_squeeze_details ' ?'
_refine_diff_density_max 0.393
_refine_diff_density_min -0.366
_refine_diff_density_rms 0.067
_refine_ls_extinction_method none
_refine_ls_goodness_of_fit_ref 1.048
_refine_ls_hydrogen_treatment refall
_refine_ls_matrix_type full
_refine_ls_number_parameters 338
_refine_ls_number_reflns 7293
_refine_ls_number_restraints 0
_refine_ls_restrained_S_all 1.048
_refine_ls_R_factor_all 0.0533
_refine_ls_R_factor_gt 0.0389
_refine_ls_shift/su_max 0.016
_refine_ls_shift/su_mean 0.002
_refine_ls_structure_factor_coef Fsqd
_refine_ls_weighting_details 'calc w=1/[\s^2^(Fo^2^)+(0.0511P)^2^+0.0000P] where P=(Fo^2^+2Fc^2^)/3'
_refine_ls_weighting_scheme calc
_refine_ls_wR_factor_gt 0.0963
_refine_ls_wR_factor_ref 0.1018
_reflns_number_gt 5519
_reflns_number_total 7293
_reflns_threshold_expression >2sigma(I)
_cod_data_source_file ja8089747_si_003.cif
_cod_data_source_block bf8
_cod_database_code 4104017

loop_
_symmetry_equiv_pos_as_xyz
'x, y, z'
'-x, -y, -z'

loop_
_atom_site_label
_atom_site_type_symbol
_atom_site_fract_x
_atom_site_fract_y
_atom_site_fract_z
_atom_site_U_iso_or_equiv
_atom_site_adp_type
_atom_site_occupancy
_atom_site_symmetry_multiplicity
_atom_site_calc_flag
Fe1 Fe 0.37818(2) 0.261020(16) 0.154157(13) 0.02062(5) Uani 1 1 d
Si1 Si 0.20060(5) 0.05329(4) 0.31847(3) 0.02595(9) Uani 1 1 d
Si2 Si 0.51784(5) -0.03041(3) 0.21107(3) 0.02272(8) Uani 1 1 d
N1 N 0.53215(14) 0.33240(10) 0.24150(8) 0.0224(2) Uani 1 1 d
N2 N 0.38946(13) 0.44066(10) 0.07584(7) 0.0201(2) Uani 1 1 d
N3 N 0.22143(14) 0.28130(10) 0.03107(8) 0.0240(2) Uani 1 1 d
N4 N 0.36473(13) 0.08197(10) 0.23578(8) 0.0207(2) Uani 1 1 d
C1 C 0.57224(19) 0.27387(13) 0.33507(10) 0.0287(3) Uani 1 1 d
H1 H 0.550(2) 0.1859(16) 0.3626(12) 0.042(5) Uiso 1 1 d
C2 C 0.6291(2) 0.33860(15) 0.39226(10) 0.0350(4) Uani 1 1 d
H2 H 0.663(2) 0.2968(17) 0.4548(13) 0.050(5) Uiso 1 1 d
C3 C 0.6451(2) 0.46866(15) 0.35280(11) 0.0384(4) Uani 1 1 d
H3 H 0.691(2) 0.5177(15) 0.3921(12) 0.036(4) Uiso 1 1 d
C4 C 0.6070(2) 0.52943(13) 0.25564(10) 0.0317(3) Uani 1 1 d
H4 H 0.6177(19) 0.6209(15) 0.2296(11) 0.035(4) Uiso 1 1 d
C5 C 0.55162(17) 0.45847(12) 0.20148(9) 0.0227(3) Uani 1 1 d
C6 C 0.50767(16) 0.51544(11) 0.09580(9) 0.0213(3) Uani 1 1 d
H6 H 0.4590(18) 0.6074(14) 0.0863(10) 0.025(4) Uiso 1 1 d
C7 C 0.33436(16) 0.48622(12) -0.02298(9) 0.0205(3) Uani 1 1 d
H7 H 0.2797(16) 0.5743(12) -0.0416(9) 0.013(3) Uiso 1 1 d
C8 C 0.20968(16) 0.40140(12) -0.03247(9) 0.0224(3) Uani 1 1 d
C9 C 0.08511(18) 0.44366(14) -0.10080(11) 0.0307(3) Uani 1 1 d
H9 H 0.078(2) 0.5253(16) -0.1434(12) 0.039(5) Uiso 1 1 d
C10 C -0.02587(18) 0.35938(16) -0.10448(11) 0.0349(4) Uani 1 1 d
H10 H -0.119(2) 0.3927(15) -0.1517(12) 0.038(4) Uiso 1 1 d
C11 C -0.00841(18) 0.23440(15) -0.04180(11) 0.0332(3) Uani 1 1 d
H11 H -0.076(2) 0.1723(16) -0.0434(12) 0.042(5) Uiso 1 1 d
C12 C 0.11467(18) 0.19954(14) 0.02530(10) 0.0298(3) Uani 1 1 d
H12 H 0.1185(19) 0.1208(15) 0.0731(11) 0.033(4) Uiso 1 1 d
C13 C 0.0313(2) 0.19461(18) 0.28923(14) 0.0439(4) Uani 1 1 d
H13C H -0.027(2) 0.2085(18) 0.2290(14) 0.060(6) Uiso 1 1 d
H13B H -0.052(2) 0.1845(17) 0.3368(13) 0.051(5) Uiso 1 1 d
H13A H 0.074(3) 0.274(2) 0.2952(16) 0.081(7) Uiso 1 1 d
C14 C 0.1055(2) -0.09478(17) 0.32033(15) 0.0459(4) Uani 1 1 d
H14C H 0.191(3) -0.1766(19) 0.3380(15) 0.066(6) Uiso 1 1 d
H14B H 0.073(2) -0.0903(18) 0.2604(14) 0.054(6) Uiso 1 1 d
H14A H 0.013(3) -0.112(2) 0.3655(16) 0.075(7) Uiso 1 1 d
C15 C 0.2597(2) 0.03002(19) 0.44682(12) 0.0434(4) Uani 1 1 d
H15C H 0.276(3) 0.112(2) 0.4553(15) 0.074(7) Uiso 1 1 d
H15B H 0.169(2) 0.0052(17) 0.4917(14) 0.050(5) Uiso 1 1 d
H15A H 0.372(3) -0.020(2) 0.4597(15) 0.073(7) Uiso 1 1 d
C16 C 0.6004(2) -0.15760(15) 0.32311(12) 0.0356(4) Uani 1 1 d
H16C H 0.642(2) -0.1164(16) 0.3655(13) 0.044(5) Uiso 1 1 d
H16B H 0.524(2) -0.2096(17) 0.3566(13) 0.046(5) Uiso 1 1 d
H16A H 0.684(2) -0.2136(18) 0.3088(13) 0.050(5) Uiso 1 1 d
C17 C 0.6998(2) 0.05156(16) 0.14470(13) 0.0370(4) Uani 1 1 d
H17B H 0.758(2) 0.0871(18) 0.1861(15) 0.059(6) Uiso 1 1 d
H17A H 0.784(2) -0.0114(18) 0.1243(13) 0.050(5) Uiso 1 1 d
H17C H 0.677(3) 0.120(2) 0.0842(17) 0.081(7) Uiso 1 1 d
C18 C 0.4456(2) -0.11618(15) 0.12974(12) 0.0349(4) Uani 1 1 d
H18C H 0.529(2) -0.1682(15) 0.1085(11) 0.031(4) Uiso 1 1 d
H18B H 0.393(2) -0.0537(17) 0.0713(12) 0.041(5) Uiso 1 1 d
H18A H 0.375(2) -0.1685(19) 0.1590(14) 0.057(6) Uiso 1 1 d

loop_
_atom_site_aniso_label
_atom_site_aniso_U_11
_atom_site_aniso_U_22
_atom_site_aniso_U_33
_atom_site_aniso_U_23
_atom_site_aniso_U_13
_atom_site_aniso_U_12
Fe1 0.02411(9) 0.01698(8) 0.01831(9) -0.00036(6) -0.00119(7) -0.00486(7)
Si1 0.02443(18) 0.02569(17) 0.02342(18) 0.00027(14) 0.00098(15) -0.00644(14)
Si2 0.02583(17) 0.01937(15) 0.02207(17) -0.00420(13) -0.00275(14) -0.00304(13)
N1 0.0277(5) 0.0201(5) 0.0176(5) -0.0017(4) -0.0014(4) -0.0049(4)
N2 0.0242(5) 0.0182(4) 0.0162(5) -0.0014(4) -0.0008(4) -0.0048(4)
N3 0.0255(5) 0.0232(5) 0.0222(5) -0.0032(4) -0.0022(4) -0.0061(4)
N4 0.0230(5) 0.0170(4) 0.0193(5) 0.0000(4) -0.0011(4) -0.0045(4)
C1 0.0341(7) 0.0255(6) 0.0226(6) 0.0007(5) -0.0039(6) -0.0063(5)
C2 0.0465(9) 0.0360(7) 0.0209(7) -0.0030(6) -0.0076(6) -0.0083(7)
C3 0.0577(10) 0.0363(7) 0.0242(7) -0.0095(6) -0.0096(7) -0.0098(7)
C4 0.0469(8) 0.0242(6) 0.0258(7) -0.0080(5) -0.0046(6) -0.0073(6)
C5 0.0277(6) 0.0203(5) 0.0188(6) -0.0042(5) 0.0011(5) -0.0034(5)
C6 0.0280(6) 0.0154(5) 0.0189(6) -0.0023(4) -0.0022(5) -0.0028(5)
C7 0.0244(6) 0.0172(5) 0.0175(5) -0.0020(4) -0.0014(5) -0.0018(5)
C8 0.0230(6) 0.0231(6) 0.0192(6) -0.0042(5) 0.0003(5) -0.0015(5)
C9 0.0307(7) 0.0298(7) 0.0288(7) -0.0034(6) -0.0075(6) -0.0018(6)
C10 0.0267(7) 0.0450(8) 0.0333(8) -0.0106(6) -0.0071(6) -0.0041(6)
C11 0.0273(7) 0.0441(8) 0.0315(7) -0.0117(6) 0.0007(6) -0.0144(6)
C12 0.0313(7) 0.0310(7) 0.0267(7) -0.0048(6) -0.0002(6) -0.0111(6)
C13 0.0322(8) 0.0438(9) 0.0470(10) -0.0056(8) 0.0039(7) 0.0039(7)
C14 0.0432(9) 0.0412(8) 0.0512(10) -0.0042(8) 0.0040(8) -0.0223(7)
C15 0.0398(9) 0.0608(11) 0.0248(7) -0.0042(7) 0.0045(7) -0.0115(8)
C16 0.0441(9) 0.0290(7) 0.0318(7) -0.0076(6) -0.0112(7) 0.0040(7)
C17 0.0304(7) 0.0386(8) 0.0432(9) -0.0149(7) 0.0079(7) -0.0073(6)
C18 0.0441(9) 0.0295(7) 0.0335(8) -0.0121(6) -0.0045(7) -0.0045(7)

loop_
_atom_type_symbol
_atom_type_description
_atom_type_scat_dispersion_real
_atom_type_scat_dispersion_imag
_atom_type_scat_source
C C 0.0033 0.0016 'International Tables Vol C Tables 4.2.6.8 and 6.1.1.4'
H H 0.0000 0.0000 'International Tables Vol C Tables 4.2.6.8 and 6.1.1.4'
Fe Fe 0.3463 0.8444 'International Tables Vol C Tables 4.2.6.8 and 6.1.1.4'
N N 0.0061 0.0033 'International Tables Vol C Tables 4.2.6.8 and 6.1.1.4'
Si Si 0.0817 0.0704 'International Tables Vol C Tables 4.2.6.8 and 6.1.1.4'

loop_
_geom_angle_atom_site_label_1
_geom_angle_atom_site_label_2
_geom_angle_atom_site_label_3
_geom_angle
_geom_angle_site_symmetry_3
N2 Fe1 N4 178.53(4) .
N2 Fe1 N3 77.38(4) .
N4 Fe1 N3 103.43(4) .
N2 Fe1 N1 77.20(4) .
N4 Fe1 N1 101.94(4) .
N3 Fe1 N1 154.48(4) .
N4 Si1 C13 110.22(7) .
N4 Si1 C14 112.91(7) .
C13 Si1 C14 107.33(9) .
N4 Si1 C15 112.86(7) .
C13 Si1 C15 106.55(9) .
C14 Si1 C15 106.60(9) .
N4 Si2 C18 112.01(7) .
N4 Si2 C17 109.85(6) .
C18 Si2 C17 106.49(8) .
N4 Si2 C16 113.60(7) .
C18 Si2 C16 107.57(7) .
C17 Si2 C16 106.95(8) .
C1 N1 C5 118.98(12) .
C1 N1 Fe1 126.44(9) .
C5 N1 Fe1 112.76(8) .
C6 N2 C7 113.94(10) .
C6 N2 Fe1 120.95(8) .
C7 N2 Fe1 120.66(8) .
C8 N3 C12 118.93(11) .
C8 N3 Fe1 112.50(9) .
C12 N3 Fe1 126.93(9) .
Si2 N4 Si1 126.97(6) .
Si2 N4 Fe1 114.75(6) .
Si1 N4 Fe1 118.22(6) .
N1 C1 C2 122.58(13) .
C1 C2 C3 118.90(13) .
C2 C3 C4 118.96(14) .
C5 C4 C3 119.37(13) .
N1 C5 C4 121.18(12) .
N1 C5 C6 115.50(11) .
C4 C5 C6 123.32(11) .
N2 C6 C5 108.09(10) .
N2 C6 C7 109.08(10) 2_665
C5 C6 C7 112.72(10) 2_665
N2 C7 C8 108.03(10) .
N2 C7 C6 108.93(10) 2_665
C8 C7 C6 113.10(11) 2_665
N3 C8 C9 120.97(12) .
N3 C8 C7 116.05(11) .
C9 C8 C7 122.96(11) .
C10 C9 C8 119.38(13) .
C11 C10 C9 119.26(14) .
C12 C11 C10 118.53(14) .
N3 C12 C11 122.84(13) .

loop_
_geom_bond_atom_site_label_1
_geom_bond_atom_site_label_2
_geom_bond_distance
_geom_bond_site_symmetry_2
Fe1 N2 1.9432(10) .
Fe1 N4 1.9538(10) .
Fe1 N3 2.1910(11) .
Fe1 N1 2.1950(11) .
Si1 N4 1.6983(11) .
Si1 C13 1.8653(17) .
Si1 C14 1.8684(18) .
Si1 C15 1.8696(17) .
Si2 N4 1.6966(11) .
Si2 C18 1.8650(16) .
Si2 C17 1.8657(16) .
Si2 C16 1.8688(15) .
N1 C1 1.3419(17) .
N1 C5 1.3401(16) .
N2 C6 1.4334(17) .
N2 C7 1.4356(16) .
N3 C8 1.3402(16) .
N3 C12 1.3452(18) .
C1 C2 1.369(2) .
C2 C3 1.373(2) .
C3 C4 1.386(2) .
C4 C5 1.381(2) .
C5 C6 1.5023(17) .
C6 C7 1.5781(18) 2_665
C7 C8 1.4964(18) .
C7 C6 1.5781(18) 2_665
C8 C9 1.3900(19) .
C9 C10 1.382(2) .
C10 C11 1.376(2) .
C11 C12 1.371(2) .

loop_
_platon_squeeze_void_nr
_platon_squeeze_void_average_x
_platon_squeeze_void_average_y
_platon_squeeze_void_average_z
_platon_squeeze_void_volume
_platon_squeeze_void_count_electrons
1 0.000 0.500 0.500 179.3 57.9
